data_4320193
loop_
_publ_author_name
'Franc Meyer'
'Rainer F. Winter'
'Elisabeth Kaifer'

_publ_contact_author
;
       PD Dr. Franc Meyer
       Anorganisch-Chemisches Institut
       Ruprecht-Karls Universitaet Heidelberg
       Im Neuenheimer Feld 270
       69120 Heidelberg
       Bundesrepublik Deutschland
;
_publ_contact_author_email Franc@sun0.urz.uni-heidelberg.de
_publ_contact_author_fax '049 6221 54-5707'
_publ_contact_author_phone '049 6221 54-8315'
_publ_section_title
;
 Extremely Bent Cyanide Coordination at a Preorganized Dinickel Site and
 Assembly of a Starlike Nonanuclear Complex from the Constrained Dinickel
 Building Blocks
;
_journal_name_full 'Inorganic Chemistry'
_journal_page_first 4597
_journal_page_last 4603
_journal_paper_doi 10.1021/ic010249x
_journal_volume 40
_journal_year 2001
_chemical_formula_sum 'C34.8 H68.2 Cl2 N11.4 Ni2 O8'
_chemical_formula_weight 962.73
_space_group_IT_number 19
_symmetry_cell_setting orthorhombic
_symmetry_space_group_name_Hall 'P 2ac 2ab'
_symmetry_space_group_name_H-M 'P 21 21 21'
_atom_sites_solution_hydrogens geom
_atom_sites_solution_primary direct
_atom_sites_solution_secondary difmap
_audit_creation_method SHELXL-97
_cell_angle_alpha 90.00
_cell_angle_beta 90.00
_cell_angle_gamma 90.00
_cell_formula_units_Z 4
_cell_length_a 13.717(3)
_cell_length_b 14.054(3)
_cell_length_c 24.374(5)
_cell_measurement_temperature 200
_cell_volume 4698.8(17)
_computing_structure_refinement 'SHELXL-97 (Sheldrick, 1997)'
_computing_structure_solution 'SHELXS-97 (Sheldrick, 1990)'
_diffrn_ambient_temperature 200
_diffrn_measured_fraction_theta_full 0.999
_diffrn_measured_fraction_theta_max 0.999
_diffrn_measurement_device_type 'NONIUS KAPPA CCD'
_diffrn_measurement_method 'O-Scan    '
_diffrn_radiation_monochromator graphite
_diffrn_radiation_source 'fine-focus sealed tube'
_diffrn_radiation_type MoK\a
_diffrn_radiation_wavelength 0.71073
_diffrn_reflns_av_R_equivalents 0.0418
_diffrn_reflns_av_sigmaI/netI 0.0626
_diffrn_reflns_limit_h_max 17
_diffrn_reflns_limit_h_min -12
_diffrn_reflns_limit_k_max 18
_diffrn_reflns_limit_k_min -14
_diffrn_reflns_limit_l_max 31
_diffrn_reflns_limit_l_min -24
_diffrn_reflns_number 23592
_diffrn_reflns_theta_full 27.49
_diffrn_reflns_theta_max 27.49
_diffrn_reflns_theta_min 1.67
_exptl_absorpt_coefficient_mu 0.972
_exptl_absorpt_correction_type experimentell
_exptl_crystal_density_diffrn 1.361
_exptl_crystal_density_method 'not measured'
_exptl_crystal_F_000 2043
_exptl_crystal_size_max 0.40
_exptl_crystal_size_mid 0.25
_exptl_crystal_size_min 0.15
_refine_diff_density_max 0.684
_refine_diff_density_min -0.407
_refine_diff_density_rms 0.085
_refine_ls_abs_structure_details 'Flack H D (1983), Acta Cryst. A39, 876-881'
_refine_ls_abs_structure_Flack -0.007(12)
_refine_ls_extinction_method none
_refine_ls_goodness_of_fit_ref 1.005
_refine_ls_hydrogen_treatment mixed
_refine_ls_matrix_type full
_refine_ls_number_parameters 602
_refine_ls_number_reflns 10783
_refine_ls_number_restraints 0
_refine_ls_restrained_S_all 1.005
_refine_ls_R_factor_all 0.0573
_refine_ls_R_factor_gt 0.0438
_refine_ls_shift/su_max 0.194
_refine_ls_shift/su_mean 0.003
_refine_ls_structure_factor_coef Fsqd
_refine_ls_weighting_details 'calc w=1/[\s^2^(Fo^2^)+(0.0774P)^2^+0.0000P] where P=(Fo^2^+2Fc^2^)/3'
_refine_ls_weighting_scheme calc
_refine_ls_wR_factor_gt 0.1156
_refine_ls_wR_factor_ref 0.1223
_reflns_number_gt 9031
_reflns_number_total 10783
_reflns_threshold_expression >2sigma(I)
_cod_data_source_file ic010249x_1.cif
_cod_data_source_block fmza
_cod_depositor_comments
;
The following automatic conversions were performed:

data name '_atom_site_symetry_multiplicity' was replaced with
'_atom_site_symmetry_multiplicity' as specified in the replacement
file 'data/replacement-values/replacement_tags.lst'.

Automatic conversion script
Id: cif_correct_tags 9268 2022-04-12 08:56:07Z antanas 
;
_cod_original_cell_volume 4698.8(16)
_cod_original_formula_sum 'C34.80 H68.20 Cl2 N11.40 Ni2 O8'
_cod_database_code 4320193

loop_
_symmetry_equiv_pos_as_xyz
'x, y, z'
'-x+1/2, -y, z+1/2'
'-x, y+1/2, -z+1/2'
'x+1/2, -y+1/2, -z'

loop_
_atom_site_label
_atom_site_type_symbol
_atom_site_fract_x
_atom_site_fract_y
_atom_site_fract_z
_atom_site_U_iso_or_equiv
_atom_site_adp_type
_atom_site_occupancy
_atom_site_symmetry_multiplicity
_atom_site_calc_flag
_atom_site_refinement_flags
_atom_site_disorder_assembly
_atom_site_disorder_group
Ni1 Ni 0.75098(3) 0.53334(3) 0.156301(16) 0.01773(10) Uani 1 1 d . . .
Ni2 Ni 0.85667(3) 0.59864(3) 0.304626(18) 0.01858(10) Uani 1 1 d . . .
N1 N 0.7442(2) 0.64411(18) 0.19677(11) 0.0187(5) Uani 1 1 d . . .
N2 N 0.7717(2) 0.66653(18) 0.24884(12) 0.0193(6) Uani 1 1 d . . .
N3 N 0.6727(2) 0.6040(2) 0.10371(12) 0.0204(6) Uani 1 1 d . A .
N4 N 0.7781(2) 0.43959(19) 0.10033(12) 0.0219(6) Uani 1 1 d . . .
N5 N 0.4222(2) 0.5823(2) 0.17174(14) 0.0292(7) Uani 1 1 d . . .
N6 N 0.8494(2) 0.73341(19) 0.34102(12) 0.0237(6) Uani 1 1 d . . .
N7 N 0.9946(2) 0.66454(19) 0.26328(12) 0.0221(6) Uani 1 1 d . . .
N8 N 0.7316(2) 0.5648(2) 0.36137(12) 0.0247(7) Uani 1 1 d . . .
N9 N 0.8528(2) 0.4658(2) 0.25705(12) 0.0237(6) Uani 1 1 d . . .
N10 N 0.9490(2) 0.5332(2) 0.35931(12) 0.0235(6) Uani 1 1 d . . .
C1 C 0.7178(2) 0.7233(2) 0.16991(15) 0.0206(7) Uani 1 1 d . . .
C2 C 0.7293(3) 0.8011(2) 0.20485(14) 0.0235(8) Uani 1 1 d . . .
H2 H 0.7175 0.8650 0.1974 0.033(11) Uiso 1 1 calc R . .
C3 C 0.7627(3) 0.7606(2) 0.25380(14) 0.0213(7) Uani 1 1 d . . .
C4 C 0.6911(3) 0.7086(2) 0.11094(14) 0.0226(7) Uani 1 1 d . . .
H4A H 0.7438 0.7292 0.0872 0.0300(18) Uiso 1 1 calc R . .
H4B H 0.6330 0.7447 0.1019 0.0300(18) Uiso 1 1 calc R . .
C5 C 0.7013(3) 0.5687(3) 0.04830(15) 0.0251(8) Uani 1 1 d . . .
H5A H 0.7617 0.5984 0.0367 0.0300(18) Uiso 1 1 calc R . .
H5B H 0.6510 0.5838 0.0217 0.0300(18) Uiso 1 1 calc R . .
C6 C 0.7143(3) 0.4623(3) 0.05229(15) 0.0270(8) Uani 1 1 d . . .
H6A H 0.6514 0.4318 0.0567 0.0300(18) Uiso 1 1 calc R . .
H6B H 0.7439 0.4383 0.0189 0.0300(18) Uiso 1 1 calc R . .
C7 C 0.8843(2) 0.4596(3) 0.08843(15) 0.0246(7) Uani 1 1 d . . .
H7A H 0.9215 0.4454 0.1213 0.0300(18) Uiso 1 1 calc R . .
H7B H 0.8912 0.5272 0.0813 0.0300(18) Uiso 1 1 calc R . .
C8 C 0.9299(3) 0.4061(3) 0.04103(16) 0.0328(8) Uani 1 1 d . . .
H8A H 0.9256 0.3389 0.0478 0.057(3) Uiso 1 1 calc R . .
H8B H 0.9971 0.4241 0.0375 0.057(3) Uiso 1 1 calc R . .
H8C H 0.8959 0.4213 0.0078 0.057(3) Uiso 1 1 calc R . .
C9 C 0.7655(3) 0.3363(2) 0.11573(16) 0.0316(9) Uani 1 1 d . . .
H9A H 0.7721 0.2977 0.0830 0.0300(18) Uiso 1 1 calc R . .
H9B H 0.8173 0.3184 0.1408 0.0300(18) Uiso 1 1 calc R . .
C10 C 0.6701(3) 0.3150(3) 0.14191(18) 0.0416(11) Uani 1 1 d . . .
H10A H 0.6590 0.3587 0.1715 0.057(3) Uiso 1 1 calc R . .
H10B H 0.6707 0.2511 0.1558 0.057(3) Uiso 1 1 calc R . .
H10C H 0.6190 0.3214 0.1153 0.057(3) Uiso 1 1 calc R . .
C11 C 0.5651(3) 0.5828(2) 0.11235(15) 0.0233(7) Uani 1 1 d . . .
H11A H 0.5278 0.6177 0.0852 0.0300(18) Uiso 1 1 calc R A .
H11B H 0.5542 0.5156 0.1059 0.0300(18) Uiso 1 1 calc R . .
C12 C 0.5263(2) 0.6078(3) 0.16882(15) 0.0262(8) Uani 1 1 d . A .
H12A H 0.5624 0.5732 0.1966 0.0300(18) Uiso 1 1 calc R . .
H12B H 0.5343 0.6754 0.1755 0.0300(18) Uiso 1 1 calc R . .
C13 C 0.4078(6) 0.4795(5) 0.1739(4) 0.0417(19) Uani 0.60 1 d P A 1
H13A H 0.4361 0.4520 0.1411 0.0300(18) Uiso 0.60 1 calc PR A 1
H13B H 0.3382 0.4671 0.1727 0.0300(18) Uiso 0.60 1 calc PR A 1
C14 C 0.4510(9) 0.4266(8) 0.2247(5) 0.048(3) Uani 0.60 1 d P A 1
H14A H 0.5199 0.4384 0.2267 0.057(3) Uiso 0.60 1 calc PR A 1
H14B H 0.4397 0.3595 0.2210 0.057(3) Uiso 0.60 1 calc PR A 1
H14C H 0.4201 0.4494 0.2575 0.057(3) Uiso 0.60 1 calc PR A 1
C113 C 0.3979(9) 0.5064(9) 0.2087(7) 0.043(3) Uani 0.40 1 d P A 2
H11C H 0.3284 0.4944 0.2068 0.0300(18) Uiso 0.40 1 calc PR A 2
H11D H 0.4133 0.5257 0.2459 0.0300(18) Uiso 0.40 1 calc PR A 2
C114 C 0.4531(14) 0.4144(12) 0.1952(7) 0.054(5) Uani 0.40 1 d P A 2
H11E H 0.4472 0.4010 0.1567 0.057(3) Uiso 0.40 1 calc PR A 2
H11F H 0.4259 0.3628 0.2159 0.057(3) Uiso 0.40 1 calc PR A 2
H11G H 0.5206 0.4219 0.2045 0.057(3) Uiso 0.40 1 calc PR A 2
C15 C 0.3760(5) 0.6332(5) 0.2198(3) 0.0312(16) Uani 0.55 1 d P A 1
H15A H 0.4184 0.6290 0.2516 0.0300(18) Uiso 0.55 1 calc PR A 1
H15B H 0.3144 0.6032 0.2290 0.0300(18) Uiso 0.55 1 calc PR A 1
C16 C 0.3586(14) 0.7392(11) 0.2050(6) 0.050(3) Uani 0.55 1 d P A 1
H16A H 0.4201 0.7700 0.1991 0.057(3) Uiso 0.55 1 calc PR A 1
H16B H 0.3248 0.7700 0.2346 0.057(3) Uiso 0.55 1 calc PR A 1
H16C H 0.3200 0.7431 0.1722 0.057(3) Uiso 0.55 1 calc PR A 1
C115 C 0.3552(8) 0.6609(7) 0.1757(4) 0.042(2) Uani 0.45 1 d P A 2
H11H H 0.2896 0.6365 0.1709 0.0300(18) Uiso 0.45 1 calc PR A 2
H11I H 0.3681 0.7041 0.1455 0.0300(18) Uiso 0.45 1 calc PR A 2
C116 C 0.3582(14) 0.7152(13) 0.2265(7) 0.049(4) Uani 0.45 1 d P A 2
H11J H 0.3490 0.6730 0.2571 0.057(3) Uiso 0.45 1 calc PR A 2
H11K H 0.3073 0.7621 0.2262 0.057(3) Uiso 0.45 1 calc PR A 2
H11L H 0.4203 0.7462 0.2298 0.057(3) Uiso 0.45 1 calc PR A 2
C17 C 0.7885(3) 0.8015(2) 0.30935(15) 0.0243(7) Uani 1 1 d . . .
H17A H 0.8238 0.8607 0.3045 0.0300(18) Uiso 1 1 calc R . .
H17B H 0.7292 0.8151 0.3296 0.0300(18) Uiso 1 1 calc R . .
C18 C 0.9512(3) 0.7665(2) 0.34308(16) 0.0271(8) Uani 1 1 d . . .
H18A H 0.9889 0.7260 0.3673 0.0300(18) Uiso 1 1 calc R . .
H18B H 0.9537 0.8310 0.3571 0.0300(18) Uiso 1 1 calc R . .
C19 C 0.9932(3) 0.7633(2) 0.28575(16) 0.0263(8) Uani 1 1 d . . .
H19A H 0.9546 0.8036 0.2618 0.0300(18) Uiso 1 1 calc R . .
H19B H 1.0591 0.7882 0.2864 0.0300(18) Uiso 1 1 calc R . .
C20 C 0.9845(3) 0.6677(3) 0.20206(15) 0.0259(8) Uani 1 1 d . . .
H20A H 0.9234 0.6988 0.1932 0.0300(18) Uiso 1 1 calc R . .
H20B H 0.9805 0.6029 0.1886 0.0300(18) Uiso 1 1 calc R . .
C21 C 1.0654(3) 0.7181(3) 0.17151(17) 0.0337(9) Uani 1 1 d . . .
H21A H 1.0696 0.7828 0.1838 0.057(3) Uiso 1 1 calc R . .
H21B H 1.0519 0.7170 0.1329 0.057(3) Uiso 1 1 calc R . .
H21C H 1.1262 0.6864 0.1784 0.057(3) Uiso 1 1 calc R . .
C22 C 1.0895(3) 0.6194(2) 0.27927(16) 0.0261(8) Uani 1 1 d . . .
H22A H 1.0939 0.6182 0.3190 0.0300(18) Uiso 1 1 calc R . .
H22B H 1.1425 0.6585 0.2657 0.0300(18) Uiso 1 1 calc R . .
C23 C 1.1025(3) 0.5188(3) 0.25775(17) 0.0309(9) Uani 1 1 d . . .
H23A H 1.0473 0.4808 0.2681 0.057(3) Uiso 1 1 calc R . .
H23B H 1.1607 0.4917 0.2730 0.057(3) Uiso 1 1 calc R . .
H23C H 1.1077 0.5202 0.2185 0.057(3) Uiso 1 1 calc R . .
C24 C 0.8064(3) 0.7162(3) 0.39602(15) 0.0301(9) Uani 1 1 d . . .
H24A H 0.7916 0.7763 0.4138 0.0300(18) Uiso 1 1 calc R . .
H24B H 0.8520 0.6815 0.4189 0.0300(18) Uiso 1 1 calc R . .
C25 C 0.7142(3) 0.6590(3) 0.38802(17) 0.0322(9) Uani 1 1 d . . .
H25A H 0.6837 0.6487 0.4235 0.0300(18) Uiso 1 1 calc R . .
H25B H 0.6691 0.6953 0.3656 0.0300(18) Uiso 1 1 calc R . .
C26 C 0.7556(3) 0.4960(3) 0.40601(15) 0.0287(8) Uani 1 1 d . . .
H26A H 0.7028 0.4960 0.4325 0.0300(18) Uiso 1 1 calc R . .
H26B H 0.8139 0.5178 0.4248 0.0300(18) Uiso 1 1 calc R . .
C27 C 0.7723(3) 0.3949(3) 0.38640(19) 0.0400(10) Uani 1 1 d . . .
H27A H 0.7105 0.3646 0.3801 0.057(3) Uiso 1 1 calc R . .
H27B H 0.8078 0.3602 0.4138 0.057(3) Uiso 1 1 calc R . .
H27C H 0.8089 0.3959 0.3529 0.057(3) Uiso 1 1 calc R . .
C28 C 0.6447(3) 0.5346(3) 0.32913(16) 0.0348(9) Uani 1 1 d . . .
H28A H 0.6600 0.4753 0.3106 0.0300(18) Uiso 1 1 calc R . .
H28B H 0.6323 0.5820 0.3011 0.0300(18) Uiso 1 1 calc R . .
C29 C 0.5514(3) 0.5204(4) 0.3623(2) 0.0514(13) Uani 1 1 d . . .
H29A H 0.5579 0.4650 0.3850 0.057(3) Uiso 1 1 calc R . .
H29B H 0.4973 0.5121 0.3377 0.057(3) Uiso 1 1 calc R . .
H29C H 0.5402 0.5752 0.3849 0.057(3) Uiso 1 1 calc R . .
C30 C 0.8161(3) 0.4773(2) 0.21506(14) 0.0198(7) Uani 1 1 d . . .
C31 C 1.0016(3) 0.4852(3) 0.38201(16) 0.0274(8) Uani 1 1 d . . .
C32 C 1.0693(3) 0.4209(3) 0.4092(2) 0.0409(10) Uani 1 1 d . . .
H32A H 1.0905 0.3730 0.3838 0.057(3) Uiso 1 1 calc R . .
H32B H 1.0374 0.3911 0.4398 0.057(3) Uiso 1 1 calc R . .
H32C H 1.1247 0.4562 0.4221 0.057(3) Uiso 1 1 calc R . .
Cl1 Cl 1.05286(7) 0.64112(6) 0.50754(4) 0.0327(2) Uani 1 1 d . . .
Cl2 Cl 0.98341(7) 0.69688(6) -0.00356(4) 0.0326(2) Uani 1 1 d . . .
O1 O 1.0941(3) 0.6547(2) 0.45415(15) 0.0566(9) Uani 1 1 d . B .
O3 O 0.9717(4) 0.7006(3) 0.5133(3) 0.115(2) Uani 1 1 d . B .
O4 O 1.1238(5) 0.6592(7) 0.5446(2) 0.159(3) Uani 1 1 d . B .
O2 O 1.0265(14) 0.5438(9) 0.5162(8) 0.092(6) Uani 0.55 1 d P B 1
O12 O 1.0096(14) 0.5520(11) 0.5088(9) 0.092(8) Uani 0.45 1 d P B 2
O5 O 0.9456(3) 0.7207(3) -0.05645(18) 0.0823(14) Uani 1 1 d . . .
O6 O 1.0219(4) 0.6034(3) -0.00594(19) 0.0783(13) Uani 1 1 d . . .
O7 O 1.0591(2) 0.7620(2) 0.00982(14) 0.0514(8) Uani 1 1 d . . .
O8 O 0.9107(3) 0.7016(3) 0.0386(2) 0.0841(15) Uani 1 1 d . . .
N50 N 0.8424(4) 0.9057(4) 0.54396(19) 0.0341(11) Uani 0.70 1 d P . .
N51 N 0.1527(4) 0.4884(3) 0.10793(18) 0.0267(10) Uani 0.70 1 d P . .
C50 C 0.8085(3) 0.9386(3) 0.5980(2) 0.0179(10) Uani 0.70 1 d P . .
C51 C 0.7833(3) 0.9642(4) 0.6386(2) 0.0218(10) Uani 0.70 1 d P . .
H51A H 0.8254 0.9397 0.6667 0.057(3) Uiso 0.70 1 calc PR . .
H51B H 0.7179 0.9425 0.6450 0.057(3) Uiso 0.70 1 calc PR . .
H51C H 0.7847 1.0325 0.6393 0.057(3) Uiso 0.70 1 calc PR . .
C52 C 0.1992(4) 0.5379(3) 0.0835(2) 0.0206(10) Uani 0.70 1 d P . .
C53 C 0.2611(4) 0.6023(4) 0.0513(2) 0.0343(13) Uani 0.70 1 d P . .
H53A H 0.3246 0.5746 0.0470 0.057(3) Uiso 0.70 1 calc PR . .
H53B H 0.2668 0.6621 0.0701 0.057(3) Uiso 0.70 1 calc PR . .
H53C H 0.2323 0.6123 0.0159 0.057(3) Uiso 0.70 1 calc PR . .

loop_
_atom_site_aniso_label
_atom_site_aniso_U_11
_atom_site_aniso_U_22
_atom_site_aniso_U_33
_atom_site_aniso_U_23
_atom_site_aniso_U_13
_atom_site_aniso_U_12
Ni1 0.0180(2) 0.01960(19) 0.0156(2) 0.00005(15) -0.00236(19) 0.00032(17)
Ni2 0.0203(2) 0.01904(19) 0.0164(2) -0.00077(16) -0.00229(18) 0.00172(17)
N1 0.0162(13) 0.0225(13) 0.0174(13) 0.0036(10) -0.0014(13) -0.0013(11)
N2 0.0197(15) 0.0184(13) 0.0197(15) -0.0036(10) 0.0001(12) 0.0016(10)
N3 0.0159(14) 0.0271(14) 0.0181(15) 0.0023(12) -0.0023(11) 0.0008(12)
N4 0.0213(15) 0.0233(14) 0.0210(16) 0.0007(11) -0.0027(12) 0.0004(11)
N5 0.0196(16) 0.0318(17) 0.0362(19) -0.0031(13) 0.0027(14) -0.0030(12)
N6 0.0273(16) 0.0241(13) 0.0198(15) -0.0048(11) -0.0042(14) 0.0010(12)
N7 0.0207(15) 0.0227(14) 0.0230(16) -0.0012(11) -0.0004(13) -0.0008(12)
N8 0.0255(18) 0.0329(15) 0.0158(14) 0.0023(11) 0.0008(12) 0.0040(12)
N9 0.0266(15) 0.0230(13) 0.0217(16) -0.0005(11) -0.0019(13) 0.0037(13)
N10 0.0255(16) 0.0261(14) 0.0188(15) 0.0025(12) -0.0036(12) 0.0005(13)
C1 0.0148(16) 0.0210(16) 0.0260(19) 0.0010(13) 0.0009(13) -0.0005(12)
C2 0.0234(19) 0.0214(16) 0.0256(19) 0.0014(13) -0.0022(14) -0.0009(13)
C3 0.0187(18) 0.0233(16) 0.0219(17) -0.0018(12) -0.0017(15) -0.0019(13)
C4 0.0235(19) 0.0223(16) 0.0218(19) 0.0045(13) -0.0028(15) -0.0018(14)
C5 0.0200(19) 0.0349(19) 0.0203(19) 0.0019(14) -0.0017(15) 0.0033(14)
C6 0.0241(18) 0.037(2) 0.0195(18) -0.0051(15) -0.0050(15) -0.0026(16)
C7 0.0180(17) 0.0311(18) 0.0248(19) 0.0002(15) -0.0019(14) -0.0026(14)
C8 0.031(2) 0.042(2) 0.025(2) -0.0031(17) 0.0031(17) 0.0024(18)
C9 0.046(3) 0.0225(17) 0.027(2) -0.0024(14) -0.0032(19) -0.0024(16)
C10 0.051(3) 0.042(2) 0.033(2) -0.0020(17) 0.006(2) -0.016(2)
C11 0.0170(17) 0.0293(18) 0.0236(19) 0.0010(14) -0.0051(15) -0.0017(14)
C12 0.0169(17) 0.0321(18) 0.030(2) -0.0027(15) 0.0015(14) -0.0055(14)
C13 0.025(4) 0.032(4) 0.068(6) 0.004(4) 0.007(4) -0.009(3)
C14 0.036(5) 0.043(5) 0.066(8) 0.017(6) 0.013(6) -0.004(4)
C113 0.025(6) 0.047(7) 0.058(9) 0.004(6) 0.002(6) -0.001(5)
C114 0.042(8) 0.045(8) 0.074(12) 0.019(10) 0.036(11) 0.006(6)
C15 0.015(3) 0.040(4) 0.038(4) 0.004(3) 0.007(3) -0.001(3)
C16 0.060(7) 0.045(7) 0.044(8) -0.006(5) 0.012(7) 0.016(6)
C115 0.038(5) 0.060(6) 0.029(5) 0.001(4) -0.001(5) -0.007(5)
C116 0.031(6) 0.050(10) 0.067(13) -0.020(8) 0.014(9) -0.005(7)
C17 0.0290(19) 0.0205(16) 0.0234(19) -0.0023(14) -0.0022(16) 0.0033(13)
C18 0.031(2) 0.0223(16) 0.028(2) -0.0057(14) -0.0102(17) 0.0006(14)
C19 0.0242(19) 0.0190(16) 0.036(2) -0.0013(14) -0.0054(16) -0.0039(14)
C20 0.0272(19) 0.0268(17) 0.024(2) 0.0019(14) 0.0010(16) 0.0010(14)
C21 0.030(2) 0.037(2) 0.035(2) 0.0093(16) 0.0030(18) -0.0060(16)
C22 0.0192(18) 0.033(2) 0.027(2) 0.0013(14) -0.0025(15) -0.0024(14)
C23 0.026(2) 0.032(2) 0.035(2) 0.0032(16) 0.0014(17) 0.0096(15)
C24 0.040(2) 0.0295(18) 0.020(2) -0.0026(15) 0.0027(17) 0.0083(17)
C25 0.035(2) 0.036(2) 0.025(2) 0.0044(16) 0.0081(17) 0.0095(17)
C26 0.031(2) 0.0346(18) 0.0208(18) 0.0036(13) 0.0063(17) 0.0029(16)
C27 0.047(3) 0.033(2) 0.041(2) 0.0049(18) 0.011(2) 0.0030(19)
C28 0.0245(19) 0.049(2) 0.031(2) 0.0047(18) 0.0039(17) -0.0042(19)
C29 0.026(2) 0.087(4) 0.041(3) 0.009(3) 0.006(2) -0.009(2)
C30 0.0211(16) 0.0156(15) 0.0227(18) -0.0020(12) 0.0013(14) -0.0003(13)
C31 0.030(2) 0.0305(19) 0.0219(19) -0.0005(15) 0.0029(16) -0.0077(16)
C32 0.035(2) 0.039(2) 0.048(3) 0.0117(18) -0.014(2) 0.0051(18)
Cl1 0.0314(5) 0.0303(4) 0.0366(6) 0.0060(4) 0.0046(4) -0.0026(4)
Cl2 0.0347(5) 0.0253(4) 0.0379(6) 0.0004(4) 0.0023(4) -0.0037(4)
O1 0.063(2) 0.055(2) 0.052(2) 0.0133(16) 0.0214(19) 0.0019(18)
O3 0.108(4) 0.074(3) 0.165(5) 0.044(3) 0.088(4) 0.039(3)
O4 0.122(5) 0.289(9) 0.065(3) 0.004(5) -0.029(4) -0.090(6)
O2 0.148(13) 0.024(5) 0.105(11) 0.036(6) 0.070(9) 0.025(6)
O12 0.104(12) 0.073(11) 0.099(13) -0.036(9) 0.069(10) -0.074(10)
O5 0.086(3) 0.085(3) 0.076(3) 0.033(2) -0.047(3) -0.021(2)
O6 0.106(3) 0.0379(18) 0.091(3) -0.0030(19) -0.002(3) 0.018(2)
O7 0.0396(19) 0.061(2) 0.053(2) -0.0064(16) 0.0059(16) -0.0208(16)
O8 0.077(3) 0.067(2) 0.109(4) -0.034(2) 0.058(3) -0.038(2)
N50 0.033(3) 0.047(3) 0.022(2) 0.001(2) 0.009(2) 0.004(2)
N51 0.035(3) 0.025(2) 0.021(2) 0.0092(16) -0.007(2) -0.0050(19)
C50 0.006(2) 0.020(2) 0.028(3) 0.0063(18) -0.0023(19) -0.0006(16)
C51 0.011(2) 0.033(3) 0.022(3) -0.004(2) 0.0071(18) 0.003(2)
C52 0.026(3) 0.017(2) 0.019(2) -0.0035(18) -0.011(2) 0.006(2)
C53 0.026(3) 0.035(3) 0.042(3) 0.011(2) -0.001(3) -0.017(2)

loop_
_atom_type_symbol
_atom_type_description
_atom_type_scat_dispersion_real
_atom_type_scat_dispersion_imag
_atom_type_scat_source
C C 0.0033 0.0016 'International Tables Vol C Tables 4.2.6.8 and 6.1.1.4'
H H 0.0000 0.0000 'International Tables Vol C Tables 4.2.6.8 and 6.1.1.4'
N N 0.0061 0.0033 'International Tables Vol C Tables 4.2.6.8 and 6.1.1.4'
O O 0.0106 0.0060 'International Tables Vol C Tables 4.2.6.8 and 6.1.1.4'
Cl Cl 0.1484 0.1585 'International Tables Vol C Tables 4.2.6.8 and 6.1.1.4'
Ni Ni 0.3393 1.1124 'International Tables Vol C Tables 4.2.6.8 and 6.1.1.4'

loop_
_geom_angle_atom_site_label_1
_geom_angle_atom_site_label_2
_geom_angle_atom_site_label_3
_geom_angle
_geom_angle_site_symmetry_1
_geom_angle_site_symmetry_3
_geom_angle_publ_flag
N1 Ni1 C30 88.29(13) . . ?
N1 Ni1 N4 164.18(12) . . ?
C30 Ni1 N4 99.32(13) . . ?
N1 Ni1 N3 83.89(12) . . ?
C30 Ni1 N3 170.94(13) . . ?
N4 Ni1 N3 89.39(12) . . ?
N2 Ni2 N10 177.03(12) . . ?
N2 Ni2 N6 80.30(11) . . ?
N10 Ni2 N6 99.16(12) . . ?
N2 Ni2 N9 91.82(11) . . ?
N10 Ni2 N9 88.68(12) . . ?
N6 Ni2 N9 172.10(11) . . ?
N2 Ni2 N8 94.18(11) . . ?
N10 Ni2 N8 88.65(12) . . ?
N6 Ni2 N8 83.96(12) . . ?
N9 Ni2 N8 97.25(11) . . ?
N2 Ni2 N7 89.43(11) . . ?
N10 Ni2 N7 87.61(11) . . ?
N6 Ni2 N7 82.09(11) . . ?
N9 Ni2 N7 97.40(11) . . ?
N8 Ni2 N7 164.79(10) . . ?
C1 N1 N2 109.7(3) . . ?
C1 N1 Ni1 116.9(2) . . ?
N2 N1 Ni1 132.8(2) . . ?
C3 N2 N1 106.8(3) . . ?
C3 N2 Ni2 117.3(2) . . ?
N1 N2 Ni2 132.5(2) . . ?
C5 N3 C4 112.9(3) . . ?
C5 N3 C11 108.4(3) . . ?
C4 N3 C11 109.8(3) . . ?
C5 N3 Ni1 106.3(2) . . ?
C4 N3 Ni1 109.3(2) . . ?
C11 N3 Ni1 110.2(2) . . ?
C6 N4 C9 109.4(3) . . ?
C6 N4 C7 111.9(3) . . ?
C9 N4 C7 109.7(3) . . ?
C6 N4 Ni1 107.2(2) . . ?
C9 N4 Ni1 117.3(2) . . ?
C7 N4 Ni1 101.2(2) . . ?
C113 N5 C115 112.4(7) . . ?
C113 N5 C13 37.8(6) . . ?
C115 N5 C13 132.1(6) . . ?
C113 N5 C12 115.8(6) . . ?
C115 N5 C12 115.8(5) . . ?
C13 N5 C12 112.0(4) . . ?
C113 N5 C15 76.6(7) . . ?
C115 N5 C15 47.0(5) . . ?
C13 N5 C15 112.6(5) . . ?
C12 N5 C15 109.2(4) . . ?
C18 N6 C24 113.4(3) . . ?
C18 N6 C17 110.3(3) . . ?
C24 N6 C17 110.5(3) . . ?
C18 N6 Ni2 104.8(2) . . ?
C24 N6 Ni2 104.7(2) . . ?
C17 N6 Ni2 112.9(2) . . ?
C19 N7 C22 108.0(3) . . ?
C19 N7 C20 109.7(3) . . ?
C22 N7 C20 110.6(3) . . ?
C19 N7 Ni2 101.5(2) . . ?
C22 N7 Ni2 115.0(2) . . ?
C20 N7 Ni2 111.5(2) . . ?
C28 N8 C26 112.1(3) . . ?
C28 N8 C25 110.7(3) . . ?
C26 N8 C25 107.0(3) . . ?
C28 N8 Ni2 110.2(2) . . ?
C26 N8 Ni2 114.6(2) . . ?
C25 N8 Ni2 101.7(2) . . ?
C30 N9 Ni2 111.2(2) . . ?
C31 N10 Ni2 167.4(3) . . ?
N1 C1 C2 108.8(3) . . ?
N1 C1 C4 114.8(3) . . ?
C2 C1 C4 136.2(3) . . ?
C1 C2 C3 103.7(3) . . ?
C1 C2 H2 128.1 . . ?
C3 C2 H2 128.1 . . ?
N2 C3 C2 110.9(3) . . ?
N2 C3 C17 115.9(3) . . ?
C2 C3 C17 133.2(3) . . ?
C1 C4 N3 106.8(3) . . ?
C1 C4 H4A 110.4 . . ?
N3 C4 H4A 110.4 . . ?
C1 C4 H4B 110.4 . . ?
N3 C4 H4B 110.4 . . ?
H4A C4 H4B 108.6 . . ?
N3 C5 C6 107.6(3) . . ?
N3 C5 H5A 110.2 . . ?
C6 C5 H5A 110.2 . . ?
N3 C5 H5B 110.2 . . ?
C6 C5 H5B 110.2 . . ?
H5A C5 H5B 108.5 . . ?
N4 C6 C5 109.3(3) . . ?
N4 C6 H6A 109.8 . . ?
C5 C6 H6A 109.8 . . ?
N4 C6 H6B 109.8 . . ?
C5 C6 H6B 109.8 . . ?
H6A C6 H6B 108.3 . . ?
N4 C7 C8 116.9(3) . . ?
N4 C7 H7A 108.1 . . ?
C8 C7 H7A 108.1 . . ?
N4 C7 H7B 108.1 . . ?
C8 C7 H7B 108.1 . . ?
H7A C7 H7B 107.3 . . ?
C7 C8 H8A 109.5 . . ?
C7 C8 H8B 109.5 . . ?
H8A C8 H8B 109.5 . . ?
C7 C8 H8C 109.5 . . ?
H8A C8 H8C 109.5 . . ?
H8B C8 H8C 109.5 . . ?
C10 C9 N4 113.7(3) . . ?
C10 C9 H9A 108.8 . . ?
N4 C9 H9A 108.8 . . ?
C10 C9 H9B 108.8 . . ?
N4 C9 H9B 108.8 . . ?
H9A C9 H9B 107.7 . . ?
C9 C10 H10A 109.5 . . ?
C9 C10 H10B 109.5 . . ?
H10A C10 H10B 109.5 . . ?
C9 C10 H10C 109.5 . . ?
H10A C10 H10C 109.5 . . ?
H10B C10 H10C 109.5 . . ?
C12 C11 N3 114.9(3) . . ?
C12 C11 H11A 108.5 . . ?
N3 C11 H11A 108.5 . . ?
C12 C11 H11B 108.5 . . ?
N3 C11 H11B 108.5 . . ?
H11A C11 H11B 107.5 . . ?
N5 C12 C11 109.1(3) . . ?
N5 C12 H12A 109.9 . . ?
C11 C12 H12A 109.9 . . ?
N5 C12 H12B 109.9 . . ?
C11 C12 H12B 109.9 . . ?
H12A C12 H12B 108.3 . . ?
N5 C13 C14 116.6(8) . . ?
N5 C13 H13A 108.1 . . ?
C14 C13 H13A 108.1 . . ?
N5 C13 H13B 108.1 . . ?
C14 C13 H13B 108.1 . . ?
H13A C13 H13B 107.3 . . ?
N5 C113 C114 112.2(11) . . ?
N5 C113 H11C 109.2 . . ?
C114 C113 H11C 109.2 . . ?
N5 C113 H11D 109.2 . . ?
C114 C113 H11D 109.2 . . ?
H11C C113 H11D 107.9 . . ?
C113 C114 H11E 109.5 . . ?
C113 C114 H11F 109.5 . . ?
H11E C114 H11F 109.5 . . ?
C113 C114 H11G 109.5 . . ?
H11E C114 H11G 109.5 . . ?
H11F C114 H11G 109.5 . . ?
N5 C15 C16 109.8(7) . . ?
N5 C15 H15A 109.7 . . ?
C16 C15 H15A 109.7 . . ?
N5 C15 H15B 109.7 . . ?
C16 C15 H15B 109.7 . . ?
H15A C15 H15B 108.2 . . ?
N5 C115 C116 116.1(11) . . ?
N5 C115 H11H 108.3 . . ?
C116 C115 H11H 108.3 . . ?
N5 C115 H11I 108.3 . . ?
C116 C115 H11I 108.3 . . ?
H11H C115 H11I 107.4 . . ?
C115 C116 H11J 109.5 . . ?
C115 C116 H11K 109.5 . . ?
H11J C116 H11K 109.5 . . ?
C115 C116 H11L 109.5 . . ?
H11J C116 H11L 109.5 . . ?
H11K C116 H11L 109.5 . . ?
N6 C17 C3 110.6(3) . . ?
N6 C17 H17A 109.5 . . ?
C3 C17 H17A 109.5 . . ?
N6 C17 H17B 109.5 . . ?
C3 C17 H17B 109.5 . . ?
H17A C17 H17B 108.1 . . ?
N6 C18 C19 108.7(3) . . ?
N6 C18 H18A 110.0 . . ?
C19 C18 H18A 110.0 . . ?
N6 C18 H18B 110.0 . . ?
C19 C18 H18B 110.0 . . ?
H18A C18 H18B 108.3 . . ?
N7 C19 C18 111.9(3) . . ?
N7 C19 H19A 109.2 . . ?
C18 C19 H19A 109.2 . . ?
N7 C19 H19B 109.2 . . ?
C18 C19 H19B 109.2 . . ?
H19A C19 H19B 107.9 . . ?
N7 C20 C21 115.9(3) . . ?
N7 C20 H20A 108.3 . . ?
C21 C20 H20A 108.3 . . ?
N7 C20 H20B 108.3 . . ?
C21 C20 H20B 108.3 . . ?
H20A C20 H20B 107.4 . . ?
C20 C21 H21A 109.5 . . ?
C20 C21 H21B 109.5 . . ?
H21A C21 H21B 109.5 . . ?
C20 C21 H21C 109.5 . . ?
H21A C21 H21C 109.5 . . ?
H21B C21 H21C 109.5 . . ?
N7 C22 C23 114.0(3) . . ?
N7 C22 H22A 108.8 . . ?
C23 C22 H22A 108.8 . . ?
N7 C22 H22B 108.8 . . ?
C23 C22 H22B 108.8 . . ?
H22A C22 H22B 107.7 . . ?
C22 C23 H23A 109.5 . . ?
C22 C23 H23B 109.5 . . ?
H23A C23 H23B 109.5 . . ?
C22 C23 H23C 109.5 . . ?
H23A C23 H23C 109.5 . . ?
H23B C23 H23C 109.5 . . ?
N6 C24 C25 107.6(3) . . ?
N6 C24 H24A 110.2 . . ?
C25 C24 H24A 110.2 . . ?
N6 C24 H24B 110.2 . . ?
C25 C24 H24B 110.2 . . ?
H24A C24 H24B 108.5 . . ?
N8 C25 C24 113.2(3) . . ?
N8 C25 H25A 108.9 . . ?
C24 C25 H25A 108.9 . . ?
N8 C25 H25B 108.9 . . ?
C24 C25 H25B 108.9 . . ?
H25A C25 H25B 107.8 . . ?
N8 C26 C27 114.2(3) . . ?
N8 C26 H26A 108.7 . . ?
C27 C26 H26A 108.7 . . ?
N8 C26 H26B 108.7 . . ?
C27 C26 H26B 108.7 . . ?
H26A C26 H26B 107.6 . . ?
C26 C27 H27A 109.5 . . ?
C26 C27 H27B 109.5 . . ?
H27A C27 H27B 109.5 . . ?
C26 C27 H27C 109.5 . . ?
H27A C27 H27C 109.5 . . ?
H27B C27 H27C 109.5 . . ?
N8 C28 C29 115.4(3) . . ?
N8 C28 H28A 108.4 . . ?
C29 C28 H28A 108.4 . . ?
N8 C28 H28B 108.4 . . ?
C29 C28 H28B 108.4 . . ?
H28A C28 H28B 107.5 . . ?
C28 C29 H29A 109.5 . . ?
C28 C29 H29B 109.5 . . ?
H29A C29 H29B 109.5 . . ?
C28 C29 H29C 109.5 . . ?
H29A C29 H29C 109.5 . . ?
H29B C29 H29C 109.5 . . ?
N9 C30 Ni1 162.1(3) . . ?
N10 C31 C32 177.7(4) . . ?
C31 C32 H32A 109.5 . . ?
C31 C32 H32B 109.5 . . ?
H32A C32 H32B 109.5 . . ?
C31 C32 H32C 109.5 . . ?
H32A C32 H32C 109.5 . . ?
H32B C32 H32C 109.5 . . ?
O4 Cl1 O12 117.6(11) . . ?
O4 Cl1 O3 113.2(5) . . ?
O12 Cl1 O3 101.3(9) . . ?
O4 Cl1 O2 105.3(9) . . ?
O12 Cl1 O2 12.7(16) . . ?
O3 Cl1 O2 110.8(8) . . ?
O4 Cl1 O1 107.3(3) . . ?
O12 Cl1 O1 108.0(9) . . ?
O3 Cl1 O1 109.0(3) . . ?
O2 Cl1 O1 111.1(8) . . ?
O6 Cl2 O7 109.5(3) . . ?
O6 Cl2 O5 108.4(3) . . ?
O7 Cl2 O5 108.8(2) . . ?
O6 Cl2 O8 109.4(3) . . ?
O7 Cl2 O8 108.3(2) . . ?
O5 Cl2 O8 112.5(3) . . ?
C51 C50 N50 179.4(6) . . ?
C50 C51 H51A 109.5 . . ?
C50 C51 H51B 109.5 . . ?
H51A C51 H51B 109.5 . . ?
C50 C51 H51C 109.5 . . ?
H51A C51 H51C 109.5 . . ?
H51B C51 H51C 109.5 . . ?
N51 C52 C53 179.5(6) . . ?
C52 C53 H53A 109.5 . . ?
C52 C53 H53B 109.5 . . ?
H53A C53 H53B 109.5 . . ?
C52 C53 H53C 109.5 . . ?
H53A C53 H53C 109.5 . . ?
H53B C53 H53C 109.5 . . ?

loop_
_geom_bond_atom_site_label_1
_geom_bond_atom_site_label_2
_geom_bond_distance
_geom_bond_site_symmetry_2
_geom_bond_publ_flag
Ni1 N1 1.845(3) . ?
Ni1 C30 1.863(4) . ?
Ni1 N4 1.933(3) . ?
Ni1 N3 1.945(3) . ?
Ni2 N2 2.029(3) . ?
Ni2 N10 2.056(3) . ?
Ni2 N6 2.094(3) . ?
Ni2 N9 2.198(3) . ?
Ni2 N8 2.254(3) . ?
Ni2 N7 2.335(3) . ?
N1 C1 1.341(4) . ?
N1 N2 1.361(4) . ?
N2 C3 1.333(4) . ?
N3 C5 1.492(5) . ?
N3 C4 1.501(4) . ?
N3 C11 1.520(4) . ?
N4 C6 1.496(5) . ?
N4 C9 1.509(4) . ?
N4 C7 1.512(5) . ?
N5 C113 1.435(13) . ?
N5 C115 1.440(11) . ?
N5 C13 1.459(8) . ?
N5 C12 1.473(4) . ?
N5 C15 1.513(8) . ?
N6 C18 1.472(5) . ?
N6 C24 1.484(5) . ?
N6 C17 1.487(4) . ?
N7 C19 1.492(4) . ?
N7 C22 1.499(5) . ?
N7 C20 1.499(5) . ?
N8 C28 1.490(5) . ?
N8 C26 1.492(5) . ?
N8 C25 1.493(5) . ?
N9 C30 1.152(4) . ?
N10 C31 1.133(5) . ?
C1 C2 1.395(5) . ?
C1 C4 1.498(5) . ?
C2 C3 1.400(5) . ?
C2 H2 0.9300 . ?
C3 C17 1.513(5) . ?
C4 H4A 0.9700 . ?
C4 H4B 0.9700 . ?
C5 C6 1.509(5) . ?
C5 H5A 0.9700 . ?
C5 H5B 0.9700 . ?
C6 H6A 0.9700 . ?
C6 H6B 0.9700 . ?
C7 C8 1.514(5) . ?
C7 H7A 0.9700 . ?
C7 H7B 0.9700 . ?
C8 H8A 0.9600 . ?
C8 H8B 0.9600 . ?
C8 H8C 0.9600 . ?
C9 C10 1.486(6) . ?
C9 H9A 0.9700 . ?
C9 H9B 0.9700 . ?
C10 H10A 0.9600 . ?
C10 H10B 0.9600 . ?
C10 H10C 0.9600 . ?
C11 C12 1.517(5) . ?
C11 H11A 0.9700 . ?
C11 H11B 0.9700 . ?
C12 H12A 0.9700 . ?
C12 H12B 0.9700 . ?
C13 C14 1.562(14) . ?
C13 H13A 0.9700 . ?
C13 H13B 0.9700 . ?
C14 H14A 0.9600 . ?
C14 H14B 0.9600 . ?
C14 H14C 0.9600 . ?
C113 C114 1.53(2) . ?
C113 H11C 0.9700 . ?
C113 H11D 0.9700 . ?
C114 H11E 0.9600 . ?
C114 H11F 0.9600 . ?
C114 H11G 0.9600 . ?
C15 C16 1.551(15) . ?
C15 H15A 0.9700 . ?
C15 H15B 0.9700 . ?
C16 H16A 0.9600 . ?
C16 H16B 0.9600 . ?
C16 H16C 0.9600 . ?
C115 C116 1.46(2) . ?
C115 H11H 0.9700 . ?
C115 H11I 0.9700 . ?
C116 H11J 0.9600 . ?
C116 H11K 0.9600 . ?
C116 H11L 0.9600 . ?
C17 H17A 0.9700 . ?
C17 H17B 0.9700 . ?
C18 C19 1.512(5) . ?
C18 H18A 0.9700 . ?
C18 H18B 0.9700 . ?
C19 H19A 0.9700 . ?
C19 H19B 0.9700 . ?
C20 C21 1.512(5) . ?
C20 H20A 0.9700 . ?
C20 H20B 0.9700 . ?
C21 H21A 0.9600 . ?
C21 H21B 0.9600 . ?
C21 H21C 0.9600 . ?
C22 C23 1.519(5) . ?
C22 H22A 0.9700 . ?
C22 H22B 0.9700 . ?
C23 H23A 0.9600 . ?
C23 H23B 0.9600 . ?
C23 H23C 0.9600 . ?
C24 C25 1.513(6) . ?
C24 H24A 0.9700 . ?
C24 H24B 0.9700 . ?
C25 H25A 0.9700 . ?
C25 H25B 0.9700 . ?
C26 C27 1.517(5) . ?
C26 H26A 0.9700 . ?
C26 H26B 0.9700 . ?
C27 H27A 0.9600 . ?
C27 H27B 0.9600 . ?
C27 H27C 0.9600 . ?
C28 C29 1.527(6) . ?
C28 H28A 0.9700 . ?
C28 H28B 0.9700 . ?
C29 H29A 0.9600 . ?
C29 H29B 0.9600 . ?
C29 H29C 0.9600 . ?
C31 C32 1.456(5) . ?
C32 H32A 0.9600 . ?
C32 H32B 0.9600 . ?
C32 H32C 0.9600 . ?
Cl1 O4 1.351(5) . ?
Cl1 O12 1.386(13) . ?
Cl1 O3 1.400(4) . ?
Cl1 O2 1.430(12) . ?
Cl1 O1 1.432(3) . ?
Cl2 O6 1.417(4) . ?
Cl2 O7 1.422(3) . ?
Cl2 O5 1.429(4) . ?
Cl2 O8 1.433(4) . ?
N50 C50 1.472(7) . ?
N51 C52 1.117(7) . ?
C50 C51 1.108(7) . ?
C51 H51A 0.9600 . ?
C51 H51B 0.9600 . ?
C51 H51C 0.9600 . ?
C52 C53 1.466(7) . ?
C53 H53A 0.9600 . ?
C53 H53B 0.9600 . ?
C53 H53C 0.9600 . ?

loop_
_geom_torsion_atom_site_label_1
_geom_torsion_atom_site_label_2
_geom_torsion_atom_site_label_3
_geom_torsion_atom_site_label_4
_geom_torsion
_geom_torsion_site_symmetry_1
_geom_torsion_site_symmetry_2
_geom_torsion_site_symmetry_3
_geom_torsion_site_symmetry_4
_geom_torsion_publ_flag
C30 Ni1 N1 C1 167.3(3) . . . . ?
N4 Ni1 N1 C1 48.0(6) . . . . ?
N3 Ni1 N1 C1 -17.3(3) . . . . ?
C30 Ni1 N1 N2 -3.7(3) . . . . ?
N4 Ni1 N1 N2 -122.9(4) . . . . ?
N3 Ni1 N1 N2 171.7(3) . . . . ?
C1 N1 N2 C3 -0.4(4) . . . . ?
Ni1 N1 N2 C3 171.0(3) . . . . ?
C1 N1 N2 Ni2 -158.1(2) . . . . ?
Ni1 N1 N2 Ni2 13.4(5) . . . . ?
N10 Ni2 N2 C3 -70(2) . . . . ?
N6 Ni2 N2 C3 10.1(3) . . . . ?
N9 Ni2 N2 C3 -169.4(3) . . . . ?
N8 Ni2 N2 C3 93.2(3) . . . . ?
N7 Ni2 N2 C3 -72.0(3) . . . . ?
N10 Ni2 N2 N1 86(2) . . . . ?
N6 Ni2 N2 N1 165.9(3) . . . . ?
N9 Ni2 N2 N1 -13.6(3) . . . . ?
N8 Ni2 N2 N1 -111.0(3) . . . . ?
N7 Ni2 N2 N1 83.8(3) . . . . ?
N1 Ni1 N3 C5 147.9(2) . . . . ?
C30 Ni1 N3 C5 178.3(8) . . . . ?
N4 Ni1 N3 C5 -17.7(2) . . . . ?
N1 Ni1 N3 C4 25.8(2) . . . . ?
C30 Ni1 N3 C4 56.3(9) . . . . ?
N4 Ni1 N3 C4 -139.8(2) . . . . ?
N1 Ni1 N3 C11 -94.9(2) . . . . ?
C30 Ni1 N3 C11 -64.4(9) . . . . ?
N4 Ni1 N3 C11 99.5(2) . . . . ?
N1 Ni1 N4 C6 -73.4(5) . . . . ?
C30 Ni1 N4 C6 168.7(2) . . . . ?
N3 Ni1 N4 C6 -8.8(2) . . . . ?
N1 Ni1 N4 C9 163.2(4) . . . . ?
C30 Ni1 N4 C9 45.3(3) . . . . ?
N3 Ni1 N4 C9 -132.2(3) . . . . ?
N1 Ni1 N4 C7 43.9(5) . . . . ?
C30 Ni1 N4 C7 -74.0(2) . . . . ?
N3 Ni1 N4 C7 108.6(2) . . . . ?
N2 Ni2 N6 C18 -119.0(2) . . . . ?
N10 Ni2 N6 C18 58.0(2) . . . . ?
N9 Ni2 N6 C18 -115.1(9) . . . . ?
N8 Ni2 N6 C18 145.7(2) . . . . ?
N7 Ni2 N6 C18 -28.2(2) . . . . ?
N2 Ni2 N6 C24 121.3(2) . . . . ?
N10 Ni2 N6 C24 -61.6(2) . . . . ?
N9 Ni2 N6 C24 125.3(8) . . . . ?
N8 Ni2 N6 C24 26.0(2) . . . . ?
N7 Ni2 N6 C24 -147.9(2) . . . . ?
N2 Ni2 N6 C17 1.1(2) . . . . ?
N10 Ni2 N6 C17 178.1(2) . . . . ?
N9 Ni2 N6 C17 5.0(10) . . . . ?
N8 Ni2 N6 C17 -94.2(2) . . . . ?
N7 Ni2 N6 C17 91.9(2) . . . . ?
N2 Ni2 N7 C19 78.4(2) . . . . ?
N10 Ni2 N7 C19 -101.4(2) . . . . ?
N6 Ni2 N7 C19 -1.9(2) . . . . ?
N9 Ni2 N7 C19 170.2(2) . . . . ?
N8 Ni2 N7 C19 -25.5(5) . . . . ?
N2 Ni2 N7 C22 -165.2(2) . . . . ?
N10 Ni2 N7 C22 14.9(2) . . . . ?
N6 Ni2 N7 C22 114.5(2) . . . . ?
N9 Ni2 N7 C22 -73.5(2) . . . . ?
N8 Ni2 N7 C22 90.8(4) . . . . ?
N2 Ni2 N7 C20 -38.3(2) . . . . ?
N10 Ni2 N7 C20 141.8(2) . . . . ?
N6 Ni2 N7 C20 -118.6(2) . . . . ?
N9 Ni2 N7 C20 53.5(2) . . . . ?
N8 Ni2 N7 C20 -142.2(4) . . . . ?
N2 Ni2 N8 C28 41.2(2) . . . . ?
N10 Ni2 N8 C28 -139.7(2) . . . . ?
N6 Ni2 N8 C28 121.0(2) . . . . ?
N9 Ni2 N8 C28 -51.2(2) . . . . ?
N7 Ni2 N8 C28 144.5(4) . . . . ?
N2 Ni2 N8 C26 168.7(2) . . . . ?
N10 Ni2 N8 C26 -12.1(2) . . . . ?
N6 Ni2 N8 C26 -111.5(2) . . . . ?
N9 Ni2 N8 C26 76.4(2) . . . . ?
N7 Ni2 N8 C26 -87.9(5) . . . . ?
N2 Ni2 N8 C25 -76.3(2) . . . . ?
N10 Ni2 N8 C25 102.9(2) . . . . ?
N6 Ni2 N8 C25 3.5(2) . . . . ?
N9 Ni2 N8 C25 -168.6(2) . . . . ?
N7 Ni2 N8 C25 27.1(5) . . . . ?
N2 Ni2 N9 C30 7.8(3) . . . . ?
N10 Ni2 N9 C30 -169.2(3) . . . . ?
N6 Ni2 N9 C30 4.0(10) . . . . ?
N8 Ni2 N9 C30 102.3(3) . . . . ?
N7 Ni2 N9 C30 -81.8(3) . . . . ?
N2 Ni2 N10 C31 -85(3) . . . . ?
N6 Ni2 N10 C31 -164.0(14) . . . . ?
N9 Ni2 N10 C31 15.0(14) . . . . ?
N8 Ni2 N10 C31 112.3(14) . . . . ?
N7 Ni2 N10 C31 -82.4(14) . . . . ?
N2 N1 C1 C2 0.8(4) . . . . ?
Ni1 N1 C1 C2 -172.2(2) . . . . ?
N2 N1 C1 C4 176.9(3) . . . . ?
Ni1 N1 C1 C4 3.9(4) . . . . ?
N1 C1 C2 C3 -0.8(4) . . . . ?
C4 C1 C2 C3 -175.6(4) . . . . ?
N1 N2 C3 C2 -0.1(4) . . . . ?
Ni2 N2 C3 C2 161.5(2) . . . . ?
N1 N2 C3 C17 179.3(3) . . . . ?
Ni2 N2 C3 C17 -19.1(4) . . . . ?
C1 C2 C3 N2 0.6(4) . . . . ?
C1 C2 C3 C17 -178.7(4) . . . . ?
N1 C1 C4 N3 16.9(4) . . . . ?
C2 C1 C4 N3 -168.5(4) . . . . ?
C5 N3 C4 C1 -146.8(3) . . . . ?
C11 N3 C4 C1 92.2(3) . . . . ?
Ni1 N3 C4 C1 -28.7(3) . . . . ?
C4 N3 C5 C6 159.9(3) . . . . ?
C11 N3 C5 C6 -78.3(3) . . . . ?
Ni1 N3 C5 C6 40.1(3) . . . . ?
C9 N4 C6 C5 161.8(3) . . . . ?
C7 N4 C6 C5 -76.4(4) . . . . ?
Ni1 N4 C6 C5 33.7(3) . . . . ?
N3 C5 C6 N4 -49.5(4) . . . . ?
C6 N4 C7 C8 -59.6(4) . . . . ?
C9 N4 C7 C8 62.1(4) . . . . ?
Ni1 N4 C7 C8 -173.4(3) . . . . ?
C6 N4 C9 C10 -71.8(4) . . . . ?
C7 N4 C9 C10 165.0(3) . . . . ?
Ni1 N4 C9 C10 50.4(4) . . . . ?
C5 N3 C11 C12 175.5(3) . . . . ?
C4 N3 C11 C12 -60.8(4) . . . . ?
Ni1 N3 C11 C12 59.6(3) . . . . ?
C113 N5 C12 C11 113.3(8) . . . . ?
C115 N5 C12 C11 -112.0(5) . . . . ?
C13 N5 C12 C11 72.0(6) . . . . ?
C15 N5 C12 C11 -162.7(4) . . . . ?
N3 C11 C12 N5 -179.1(3) . . . . ?
C113 N5 C13 C14 -41.7(10) . . . . ?
C115 N5 C13 C14 -112.6(9) . . . . ?
C12 N5 C13 C14 62.6(9) . . . . ?
C15 N5 C13 C14 -60.9(8) . . . . ?
C115 N5 C113 C114 166.3(12) . . . . ?
C13 N5 C113 C114 35.6(12) . . . . ?
C12 N5 C113 C114 -57.4(14) . . . . ?
C15 N5 C113 C114 -162.5(13) . . . . ?
C113 N5 C15 C16 -170.4(11) . . . . ?
C115 N5 C15 C16 -31.2(10) . . . . ?
C13 N5 C15 C16 -158.4(9) . . . . ?
C12 N5 C15 C16 76.6(9) . . . . ?
C113 N5 C115 C116 68.4(13) . . . . ?
C13 N5 C115 C116 107.2(12) . . . . ?
C12 N5 C115 C116 -67.8(11) . . . . ?
C15 N5 C115 C116 25.0(9) . . . . ?
C18 N6 C17 C3 106.6(3) . . . . ?
C24 N6 C17 C3 -127.2(3) . . . . ?
Ni2 N6 C17 C3 -10.3(4) . . . . ?
N2 C3 C17 N6 19.0(4) . . . . ?
C2 C3 C17 N6 -161.8(4) . . . . ?
C24 N6 C18 C19 169.2(3) . . . . ?
C17 N6 C18 C19 -66.3(3) . . . . ?
Ni2 N6 C18 C19 55.5(3) . . . . ?
C22 N7 C19 C18 -89.2(3) . . . . ?
C20 N7 C19 C18 150.2(3) . . . . ?
Ni2 N7 C19 C18 32.1(3) . . . . ?
N6 C18 C19 N7 -62.0(4) . . . . ?
C19 N7 C20 C21 62.5(4) . . . . ?
C22 N7 C20 C21 -56.6(4) . . . . ?
Ni2 N7 C20 C21 174.1(2) . . . . ?
C19 N7 C22 C23 -178.4(3) . . . . ?
C20 N7 C22 C23 -58.4(4) . . . . ?
Ni2 N7 C22 C23 69.0(3) . . . . ?
C18 N6 C24 C25 -165.2(3) . . . . ?
C17 N6 C24 C25 70.3(3) . . . . ?
Ni2 N6 C24 C25 -51.5(3) . . . . ?
C28 N8 C25 C24 -150.7(3) . . . . ?
C26 N8 C25 C24 86.8(4) . . . . ?
Ni2 N8 C25 C24 -33.7(3) . . . . ?
N6 C24 C25 N8 60.5(4) . . . . ?
C28 N8 C26 C27 56.4(5) . . . . ?
C25 N8 C26 C27 177.9(4) . . . . ?
Ni2 N8 C26 C27 -70.2(4) . . . . ?
C26 N8 C28 C29 57.7(5) . . . . ?
C25 N8 C28 C29 -61.7(5) . . . . ?
Ni2 N8 C28 C29 -173.4(3) . . . . ?
Ni2 N9 C30 Ni1 -4.3(11) . . . . ?
N1 Ni1 C30 N9 0.0(10) . . . . ?
N4 Ni1 C30 N9 166.1(10) . . . . ?
N3 Ni1 C30 N9 -30.2(17) . . . . ?
Ni2 N10 C31 C32 0(11) . . . . ?
